data_7036422
loop_
_publ_author_name
'Liu, Jian-Jun'
'Guan, Ying-Fang'
'Chen, Yong'
'Lin, Mei-Jin'
'Huang, Chang-Cang'
'Dai, Wen-Xin'

_publ_section_title
;
 The impact of lone pair-\p interactions on photochromic properties in 1-D
 naphthalene diimide coordination networks.
;
_journal_issue 39
_journal_name_full 'Dalton transactions (Cambridge, England : 2003)'
_journal_page_first 17312
_journal_page_last 17317
_journal_paper_doi 10.1039/c5dt02970h
_journal_volume 44
_journal_year 2015
_chemical_formula_moiety 'C24 H12 Cl2 N4 O4 Zn'
_chemical_formula_sum 'C24 H12 Cl2 N4 O4 Zn'
_chemical_formula_weight 556.65
_space_group_crystal_system triclinic
_space_group_IT_number 2
_space_group_name_Hall '-P 1'
_space_group_name_H-M_alt 'P -1'
_symmetry_space_group_name_Hall '-P 1'
_symmetry_space_group_name_H-M 'P -1'
_atom_sites_solution_hydrogens geom
_audit_creation_method SHELXL-2014/6
_audit_update_record
;
2015-07-16 deposited with the CCDC.
2015-09-07 downloaded from the CCDC.
;
_cell_angle_alpha 108.44(3)
_cell_angle_beta 93.66(3)
_cell_angle_gamma 111.61(3)
_cell_formula_units_Z 2
_cell_length_a 11.913(2)
_cell_length_b 12.215(2)
_cell_length_c 13.877(3)
_cell_measurement_reflns_used 4901
_cell_measurement_temperature 293(2)
_cell_measurement_theta_max 27.4971
_cell_measurement_theta_min 3.0427
_cell_volume 1743.4(8)
_computing_cell_refinement 'CrystalClear (Rigaku Inc., 2007)'
_computing_data_collection 'CrystalClear (Rigaku Inc., 2007)'
_computing_data_reduction 'CrystalClear (Rigaku Inc., 2007)'
_computing_structure_refinement 'SHELXL-2014/6 (Sheldrick, 2014)'
_computing_structure_solution 'SHELXS-2014/6 (Sheldrick, 2014)'
_diffrn_ambient_temperature 293(2)
_diffrn_measured_fraction_theta_full 0.979
_diffrn_measured_fraction_theta_max 0.956
_diffrn_measurement_device_type 'Saturn724 (2x2 bin mode)'
_diffrn_radiation_type MoK\a
_diffrn_radiation_wavelength 0.71073
_diffrn_reflns_av_R_equivalents 0.0332
_diffrn_reflns_av_unetI/netI 0.0423
_diffrn_reflns_laue_measured_fraction_full 0.979
_diffrn_reflns_laue_measured_fraction_max 0.956
_diffrn_reflns_limit_h_max 15
_diffrn_reflns_limit_h_min -15
_diffrn_reflns_limit_k_max 14
_diffrn_reflns_limit_k_min -15
_diffrn_reflns_limit_l_max 18
_diffrn_reflns_limit_l_min -14
_diffrn_reflns_number 14628
_diffrn_reflns_point_group_measured_fraction_full 0.979
_diffrn_reflns_point_group_measured_fraction_max 0.956
_diffrn_reflns_theta_full 25.242
_diffrn_reflns_theta_max 27.524
_diffrn_reflns_theta_min 3.041
_exptl_absorpt_coefficient_mu 0.884
_exptl_absorpt_correction_T_max 1.0000
_exptl_absorpt_correction_T_min 0.8145
_exptl_absorpt_correction_type multi-scan
_exptl_absorpt_process_details 'CrystalClear (Rigaku Inc., 2007)'
_exptl_crystal_colour red
_exptl_crystal_density_diffrn 1.060
_exptl_crystal_description block
_exptl_crystal_F_000 560
_exptl_crystal_recrystallization_method 'Re-crystallisation from solvent: '
_exptl_crystal_size_max 0.38
_exptl_crystal_size_mid 0.22
_exptl_crystal_size_min 0.15
_platon_squeeze_details
;
SQUEEZE removed 2.5 disordered NMP  molecules per formula unit. 
This value calculated based upon volume/count_electrons analysis and TG-MS analysis.
;
_refine_diff_density_max 0.516
_refine_diff_density_min -0.506
_refine_diff_density_rms 0.082
_refine_ls_extinction_method none
_refine_ls_goodness_of_fit_ref 1.004
_refine_ls_hydrogen_treatment constr
_refine_ls_matrix_type full
_refine_ls_number_parameters 316
_refine_ls_number_reflns 7681
_refine_ls_number_restraints 0
_refine_ls_restrained_S_all 1.004
_refine_ls_R_factor_all 0.0598
_refine_ls_R_factor_gt 0.0516
_refine_ls_shift/su_max 0.000
_refine_ls_shift/su_mean 0.000
_refine_ls_structure_factor_coef Fsqd
_refine_ls_weighting_details 'w=1/[\s^2^(Fo^2^)+(0.0881P)^2^+1.1598P] where P=(Fo^2^+2Fc^2^)/3'
_refine_ls_weighting_scheme calc
_refine_ls_wR_factor_gt 0.1450
_refine_ls_wR_factor_ref 0.1525
_reflns_Friedel_coverage 0.000
_reflns_number_gt 6540
_reflns_number_total 7681
_reflns_threshold_expression 'I > 2\s(I)'
_cod_data_source_file c5dt02970h2.cif
_cod_data_source_block 1
_cod_depositor_comments
;
The following automatic conversions were performed:

'_exptl_absorpt_correction_type' value 'Multi-scan' changed to
'multi-scan' according to
/usr/data/users/saulius/crontab/automatic-downloads/rss-feeds/RSC/lib/dictionaries/cif_core.dic
dictionary named 'cif_core.dic' version 2.4.2 from 2011-04-26.

Automatic conversion script
Id: cif_fix_values 3271 2015-04-21 07:52:19Z andrius 

 Adding full bibliography for 7036422--7036424.cif.
;
_cod_original_cell_volume 1743.4(7)
_cod_database_code 7036422
_shelx_space_group_comment
;
The symmetry employed for this shelxl refinement is uniquely defined
by the following loop, which should always be used as a source of
symmetry information in preference to the above space-group names.
They are only intended as comments.
;
_shelxl_version_number 2014/6

loop_
_space_group_symop_operation_xyz
'x, y, z'
'-x, -y, -z'

loop_
_atom_site_label
_atom_site_type_symbol
_atom_site_fract_x
_atom_site_fract_y
_atom_site_fract_z
_atom_site_U_iso_or_equiv
_atom_site_adp_type
_atom_site_occupancy
_atom_site_site_symmetry_order
_atom_site_calc_flag
_atom_site_refinement_flags_posn
_atom_site_refinement_flags_adp
Zn1 Zn 0.83826(3) 0.64628(3) 0.19885(3) 0.03357(12) Uani 1 1 d . .
Cl1 Cl 0.87565(8) 0.82968(8) 0.32287(6) 0.0510(2) Uani 1 1 d . .
Cl2 Cl 0.87249(7) 0.63068(8) 0.03964(6) 0.04296(18) Uani 1 1 d . .
O1 O 0.33001(18) 0.2010(2) -0.07492(17) 0.0435(5) Uani 1 1 d . .
O2 O 0.2686(2) 0.2918(2) 0.25398(18) 0.0532(6) Uani 1 1 d . .
O3 O 1.36451(19) 0.6631(2) 0.32283(19) 0.0488(6) Uani 1 1 d . .
O4 O 1.11401(17) 0.3669(2) 0.43556(16) 0.0412(5) Uani 1 1 d . .
N1 N 0.6586(2) 0.5247(2) 0.1817(2) 0.0360(5) Uani 1 1 d . .
N2 N 0.29444(19) 0.2499(2) 0.08866(19) 0.0328(5) Uani 1 1 d . .
N3 N 0.9461(2) 0.5710(3) 0.2535(2) 0.0395(6) Uani 1 1 d . .
N4 N 1.2402(2) 0.5169(2) 0.38218(18) 0.0328(5) Uani 1 1 d . .
C1 C 0.5683(2) 0.5477(2) 0.1418(2) 0.0331(6) Uani 1 1 d . .
H1 H 0.5879 0.6245 0.1331 0.040 Uiso 1 1 calc R U
C2 C 0.4466(2) 0.4604(3) 0.1131(2) 0.0327(6) Uani 1 1 d . .
H2 H 0.3849 0.4785 0.0862 0.039 Uiso 1 1 calc R U
C3 C 0.4187(2) 0.3468(3) 0.1251(2) 0.0359(6) Uani 1 1 d . .
C4 C 0.5091(3) 0.3279(3) 0.1757(3) 0.0574(10) Uani 1 1 d . .
H4 H 0.4906 0.2548 0.1905 0.069 Uiso 1 1 calc R U
C5 C 0.6276(3) 0.4200(3) 0.2036(3) 0.0548(9) Uani 1 1 d . .
H5 H 0.6887 0.4087 0.2394 0.066 Uiso 1 1 calc R U
C6 C 0.2263(3) 0.2275(3) 0.1634(2) 0.0373(6) Uani 1 1 d . .
C7 C 0.1005(2) 0.1232(3) 0.1242(2) 0.0358(6) Uani 1 1 d . .
C8 C 0.0596(2) 0.0494(2) 0.0177(2) 0.0298(5) Uani 1 1 d . .
C9 C 0.1344(2) 0.0729(3) -0.0540(2) 0.0342(6) Uani 1 1 d . .
C10 C 0.2596(2) 0.1769(3) -0.0178(2) 0.0344(6) Uani 1 1 d . .
C11 C 0.0926(3) 0.0006(3) -0.1576(3) 0.0467(7) Uani 1 1 d . .
H11 H 0.1429 0.0171 -0.2044 0.056 Uiso 1 1 calc R U
C12 C 0.0262(3) 0.0986(3) 0.1936(3) 0.0472(7) Uani 1 1 d . .
H12 H 0.0544 0.1473 0.2640 0.057 Uiso 1 1 calc R U
C13 C 1.0039(3) 0.5100(3) 0.1924(2) 0.0392(6) Uani 1 1 d . .
H13 H 0.9786 0.4820 0.1208 0.047 Uiso 1 1 calc R U
C14 C 1.0988(3) 0.4873(3) 0.2310(2) 0.0395(6) Uani 1 1 d . .
H14 H 1.1379 0.4456 0.1868 0.047 Uiso 1 1 calc R U
C15 C 1.1343(2) 0.5278(3) 0.3370(2) 0.0360(6) Uani 1 1 d . .
C16 C 1.0708(3) 0.5827(4) 0.4006(2) 0.0477(8) Uani 1 1 d . .
H16 H 1.0901 0.6050 0.4721 0.057 Uiso 1 1 calc R U
C17 C 0.9784(3) 0.6038(4) 0.3562(3) 0.0498(8) Uani 1 1 d . .
H17 H 0.9363 0.6425 0.3993 0.060 Uiso 1 1 calc R U
C18 C 1.2188(2) 0.4316(3) 0.4335(2) 0.0347(6) Uani 1 1 d . .
C19 C 1.3292(2) 0.4257(3) 0.4833(2) 0.0319(5) Uani 1 1 d . .
C20 C 1.4478(2) 0.5030(3) 0.4764(2) 0.0299(5) Uani 1 1 d . .
C21 C 1.4649(2) 0.5867(3) 0.4217(2) 0.0327(6) Uani 1 1 d . .
C22 C 1.3560(3) 0.5934(3) 0.3707(2) 0.0354(6) Uani 1 1 d . .
C23 C 1.5811(3) 0.6610(3) 0.4161(2) 0.0367(6) Uani 1 1 d . .
H23 H 1.5912 0.7152 0.3799 0.044 Uiso 1 1 calc R U
C24 C 1.3148(2) 0.3441(3) 0.5352(2) 0.0368(6) Uani 1 1 d . .
H24 H 1.2362 0.2923 0.5382 0.044 Uiso 1 1 calc R U

loop_
_atom_site_aniso_label
_atom_site_aniso_U_11
_atom_site_aniso_U_22
_atom_site_aniso_U_33
_atom_site_aniso_U_23
_atom_site_aniso_U_13
_atom_site_aniso_U_12
Zn1 0.01939(16) 0.03771(19) 0.0451(2) 0.02200(15) 0.00128(13) 0.00834(13)
Cl1 0.0578(5) 0.0407(4) 0.0492(4) 0.0194(3) 0.0107(4) 0.0120(4)
Cl2 0.0424(4) 0.0534(4) 0.0414(4) 0.0222(3) 0.0057(3) 0.0250(3)
O1 0.0317(10) 0.0448(12) 0.0495(12) 0.0221(10) 0.0124(9) 0.0062(9)
O2 0.0342(11) 0.0534(14) 0.0429(13) 0.0004(11) 0.0046(10) 0.0020(10)
O3 0.0343(11) 0.0651(15) 0.0652(14) 0.0438(12) 0.0079(10) 0.0232(11)
O4 0.0245(9) 0.0629(14) 0.0463(12) 0.0316(10) 0.0084(8) 0.0186(9)
N1 0.0211(10) 0.0339(12) 0.0523(14) 0.0220(11) -0.0010(10) 0.0066(9)
N2 0.0216(10) 0.0290(11) 0.0430(13) 0.0163(10) -0.0002(9) 0.0035(9)
N3 0.0240(11) 0.0565(15) 0.0478(14) 0.0283(12) 0.0061(10) 0.0194(11)
N4 0.0252(10) 0.0494(14) 0.0342(12) 0.0219(10) 0.0061(9) 0.0209(10)
C1 0.0232(12) 0.0292(13) 0.0469(16) 0.0194(12) 0.0010(11) 0.0072(10)
C2 0.0219(11) 0.0322(13) 0.0440(15) 0.0169(12) 0.0003(11) 0.0097(10)
C3 0.0219(12) 0.0337(14) 0.0518(17) 0.0222(13) 0.0022(11) 0.0063(11)
C4 0.0318(15) 0.0417(17) 0.101(3) 0.0438(19) -0.0043(17) 0.0059(13)
C5 0.0286(14) 0.0497(18) 0.093(3) 0.0444(19) -0.0036(16) 0.0110(14)
C6 0.0276(13) 0.0351(14) 0.0442(17) 0.0124(13) 0.0059(12) 0.0096(11)
C7 0.0255(12) 0.0323(13) 0.0434(15) 0.0143(12) 0.0047(11) 0.0053(11)
C8 0.0217(12) 0.0252(12) 0.0403(14) 0.0155(11) 0.0040(10) 0.0049(10)
C9 0.0287(13) 0.0300(13) 0.0423(15) 0.0178(12) 0.0046(11) 0.0068(11)
C10 0.0251(12) 0.0301(13) 0.0477(16) 0.0195(12) 0.0051(11) 0.0069(11)
C11 0.0337(15) 0.0523(18) 0.0439(17) 0.0211(15) 0.0101(13) 0.0033(14)
C12 0.0356(15) 0.0492(18) 0.0409(17) 0.0116(14) 0.0068(13) 0.0047(14)
C13 0.0356(14) 0.0467(16) 0.0379(15) 0.0180(13) -0.0007(12) 0.0189(13)
C14 0.0374(15) 0.0519(17) 0.0390(15) 0.0200(13) 0.0076(12) 0.0261(14)
C15 0.0260(12) 0.0489(16) 0.0395(15) 0.0203(13) 0.0044(11) 0.0193(12)
C16 0.0457(17) 0.084(2) 0.0356(15) 0.0300(16) 0.0135(13) 0.0428(18)
C17 0.0450(17) 0.085(2) 0.0452(17) 0.0355(17) 0.0186(14) 0.0422(18)
C18 0.0279(13) 0.0533(17) 0.0318(13) 0.0214(12) 0.0086(11) 0.0209(12)
C19 0.0265(12) 0.0441(15) 0.0316(13) 0.0176(12) 0.0066(10) 0.0181(11)
C20 0.0238(12) 0.0411(14) 0.0305(13) 0.0178(11) 0.0057(10) 0.0155(11)
C21 0.0278(13) 0.0468(15) 0.0321(13) 0.0206(12) 0.0063(10) 0.0193(12)
C22 0.0302(13) 0.0451(15) 0.0378(14) 0.0204(12) 0.0056(11) 0.0188(12)
C23 0.0296(13) 0.0487(16) 0.0399(15) 0.0253(13) 0.0080(11) 0.0171(12)
C24 0.0267(13) 0.0492(16) 0.0431(15) 0.0251(13) 0.0105(11) 0.0173(12)

loop_
_atom_type_symbol
_atom_type_description
_atom_type_scat_dispersion_real
_atom_type_scat_dispersion_imag
_atom_type_scat_source
C C 0.0033 0.0016 'International Tables Vol C Tables 4.2.6.8 and 6.1.1.4'
Cl Cl 0.1484 0.1585 'International Tables Vol C Tables 4.2.6.8 and 6.1.1.4'
N N 0.0061 0.0033 'International Tables Vol C Tables 4.2.6.8 and 6.1.1.4'
O O 0.0106 0.0060 'International Tables Vol C Tables 4.2.6.8 and 6.1.1.4'
Zn Zn 0.2839 1.4301 'International Tables Vol C Tables 4.2.6.8 and 6.1.1.4'
H H 0.0000 0.0000 'International Tables Vol C Tables 4.2.6.8 and 6.1.1.4'

loop_
_geom_angle_atom_site_label_1
_geom_angle_atom_site_label_2
_geom_angle_atom_site_label_3
_geom_angle
_geom_angle_site_symmetry_1
_geom_angle_site_symmetry_3
N1 Zn1 N3 106.11(10) . .
N1 Zn1 Cl1 108.77(9) . .
N3 Zn1 Cl1 106.40(9) . .
N1 Zn1 Cl2 106.97(9) . .
N3 Zn1 Cl2 104.89(8) . .
Cl1 Zn1 Cl2 122.59(4) . .
C5 N1 C1 118.2(2) . .
C5 N1 Zn1 123.01(19) . .
C1 N1 Zn1 118.73(18) . .
C6 N2 C10 125.9(2) . .
C6 N2 C3 117.1(2) . .
C10 N2 C3 116.5(2) . .
C17 N3 C13 117.8(2) . .
C17 N3 Zn1 118.8(2) . .
C13 N3 Zn1 122.25(19) . .
C18 N4 C22 125.9(2) . .
C18 N4 C15 117.4(2) . .
C22 N4 C15 116.8(2) . .
N1 C1 C2 121.9(2) . .
N1 C1 H1 119.0 . .
C2 C1 H1 119.0 . .
C3 C2 C1 118.7(2) . .
C3 C2 H2 120.6 . .
C1 C2 H2 120.6 . .
C2 C3 C4 119.4(3) . .
C2 C3 N2 120.2(2) . .
C4 C3 N2 120.4(2) . .
C5 C4 C3 118.2(3) . .
C5 C4 H4 120.9 . .
C3 C4 H4 120.9 . .
N1 C5 C4 122.8(3) . .
N1 C5 H5 118.6 . .
C4 C5 H5 118.6 . .
O2 C6 N2 120.3(3) . .
O2 C6 C7 123.5(3) . .
N2 C6 C7 116.1(3) . .
C12 C7 C8 120.7(3) . .
C12 C7 C6 119.3(3) . .
C8 C7 C6 120.0(3) . .
C9 C8 C7 121.4(2) . .
C9 C8 C8 119.5(3) . 2
C7 C8 C8 119.0(3) . 2
C11 C9 C8 120.6(3) . .
C11 C9 C10 119.5(3) . .
C8 C9 C10 120.0(3) . .
O1 C10 N2 120.1(2) . .
O1 C10 C9 123.6(3) . .
N2 C10 C9 116.3(2) . .
C9 C11 C12 120.4(3) . 2
C9 C11 H11 119.8 . .
C12 C11 H11 119.8 2 .
C7 C12 C11 119.8(3) . 2
C7 C12 H12 120.1 . .
C11 C12 H12 120.1 2 .
N3 C13 C14 122.8(3) . .
N3 C13 H13 118.6 . .
C14 C13 H13 118.6 . .
C15 C14 C13 118.1(3) . .
C15 C14 H14 121.0 . .
C13 C14 H14 121.0 . .
C16 C15 C14 119.9(3) . .
C16 C15 N4 119.5(3) . .
C14 C15 N4 120.6(2) . .
C17 C16 C15 118.4(3) . .
C17 C16 H16 120.8 . .
C15 C16 H16 120.8 . .
N3 C17 C16 122.8(3) . .
N3 C17 H17 118.6 . .
C16 C17 H17 118.6 . .
O4 C18 N4 120.1(2) . .
O4 C18 C19 123.4(3) . .
N4 C18 C19 116.5(2) . .
C24 C19 C20 120.6(2) . .
C24 C19 C18 119.5(2) . .
C20 C19 C18 119.9(2) . .
C20 C20 C19 119.6(3) 2_866 .
C20 C20 C21 118.7(3) 2_866 .
C19 C20 C21 121.6(2) . .
C23 C21 C20 120.6(2) . .
C23 C21 C22 120.0(2) . .
C20 C21 C22 119.4(2) . .
O3 C22 N4 120.8(2) . .
O3 C22 C21 122.6(3) . .
N4 C22 C21 116.6(2) . .
C21 C23 C24 120.4(3) . 2_866
C21 C23 H23 119.8 . .
C24 C23 H23 119.8 2_866 .
C19 C24 C23 120.0(3) . 2_866
C19 C24 H24 120.0 . .
C23 C24 H24 120.0 2_866 .

loop_
_geom_bond_atom_site_label_1
_geom_bond_atom_site_label_2
_geom_bond_distance
_geom_bond_site_symmetry_2
Zn1 N1 2.052(2) .
Zn1 N3 2.064(2) .
Zn1 Cl1 2.2152(13) .
Zn1 Cl2 2.2338(10) .
O1 C10 1.212(3) .
O2 C6 1.206(4) .
O3 C22 1.215(3) .
O4 C18 1.215(3) .
N1 C5 1.333(4) .
N1 C1 1.337(3) .
N2 C6 1.391(4) .
N2 C10 1.402(4) .
N2 C3 1.443(3) .
N3 C17 1.340(4) .
N3 C13 1.342(4) .
N4 C18 1.399(3) .
N4 C22 1.405(4) .
N4 C15 1.442(3) .
C1 C2 1.385(4) .
C1 H1 0.9300 .
C2 C3 1.370(4) .
C2 H2 0.9300 .
C3 C4 1.377(4) .
C4 C5 1.376(4) .
C4 H4 0.9300 .
C5 H5 0.9300 .
C6 C7 1.488(4) .
C7 C12 1.377(4) .
C7 C8 1.406(4) .
C8 C9 1.403(4) .
C8 C8 1.411(5) 2
C9 C11 1.369(4) .
C9 C10 1.482(4) .
C11 C12 1.409(4) 2
C11 H11 0.9300 .
C12 C11 1.409(4) 2
C12 H12 0.9300 .
C13 C14 1.377(4) .
C13 H13 0.9300 .
C14 C15 1.375(4) .
C14 H14 0.9300 .
C15 C16 1.373(4) .
C16 C17 1.372(4) .
C16 H16 0.9300 .
C17 H17 0.9300 .
C18 C19 1.482(3) .
C19 C24 1.373(4) .
C19 C20 1.410(4) .
C20 C20 1.405(5) 2_866
C20 C21 1.421(4) .
C21 C23 1.371(4) .
C21 C22 1.480(3) .
C23 C24 1.405(4) 2_866
C23 H23 0.9300 .
C24 C23 1.405(4) 2_866
C24 H24 0.9300 .

loop_
_geom_torsion_atom_site_label_1
_geom_torsion_atom_site_label_2
_geom_torsion_atom_site_label_3
_geom_torsion_atom_site_label_4
_geom_torsion
_geom_torsion_site_symmetry_1
_geom_torsion_site_symmetry_4
C5 N1 C1 C2 -6.9(5) . .
Zn1 N1 C1 C2 169.9(2) . .
N1 C1 C2 C3 -0.7(5) . .
C1 C2 C3 C4 7.2(5) . .
C1 C2 C3 N2 -175.2(3) . .
C6 N2 C3 C2 -107.4(3) . .
C10 N2 C3 C2 80.3(3) . .
C6 N2 C3 C4 70.1(4) . .
C10 N2 C3 C4 -102.2(4) . .
C2 C3 C4 C5 -6.1(6) . .
N2 C3 C4 C5 176.3(3) . .
C1 N1 C5 C4 8.1(6) . .
Zn1 N1 C5 C4 -168.5(3) . .
C3 C4 C5 N1 -1.6(7) . .
C10 N2 C6 O2 175.3(3) . .
C3 N2 C6 O2 3.8(4) . .
C10 N2 C6 C7 -5.8(4) . .
C3 N2 C6 C7 -177.3(2) . .
O2 C6 C7 C12 1.0(5) . .
N2 C6 C7 C12 -177.8(3) . .
O2 C6 C7 C8 -177.6(3) . .
N2 C6 C7 C8 3.6(4) . .
C12 C7 C8 C9 -179.7(3) . .
C6 C7 C8 C9 -1.1(4) . .
C12 C7 C8 C8 1.0(5) . 2
C6 C7 C8 C8 179.6(3) . 2
C7 C8 C9 C11 -179.5(3) . .
C8 C8 C9 C11 -0.2(5) 2 .
C7 C8 C9 C10 0.4(4) . .
C8 C8 C9 C10 179.7(3) 2 .
C6 N2 C10 O1 -175.4(3) . .
C3 N2 C10 O1 -3.9(4) . .
C6 N2 C10 C9 5.2(4) . .
C3 N2 C10 C9 176.7(2) . .
C11 C9 C10 O1 -1.7(4) . .
C8 C9 C10 O1 178.5(3) . .
C11 C9 C10 N2 177.7(3) . .
C8 C9 C10 N2 -2.2(4) . .
C8 C9 C11 C12 -0.1(5) . 2
C10 C9 C11 C12 -179.9(3) . 2
C8 C7 C12 C11 -0.8(5) . 2
C6 C7 C12 C11 -179.4(3) . 2
C17 N3 C13 C14 -4.0(5) . .
Zn1 N3 C13 C14 163.3(2) . .
N3 C13 C14 C15 0.8(5) . .
C13 C14 C15 C16 3.7(5) . .
C13 C14 C15 N4 -174.4(3) . .
C18 N4 C15 C16 69.5(4) . .
C22 N4 C15 C16 -110.4(3) . .
C18 N4 C15 C14 -112.4(3) . .
C22 N4 C15 C14 67.7(4) . .
C14 C15 C16 C17 -4.6(5) . .
N4 C15 C16 C17 173.5(3) . .
C13 N3 C17 C16 3.0(5) . .
Zn1 N3 C17 C16 -164.8(3) . .
C15 C16 C17 N3 1.3(6) . .
C22 N4 C18 O4 -177.4(3) . .
C15 N4 C18 O4 2.7(4) . .
C22 N4 C18 C19 2.4(4) . .
C15 N4 C18 C19 -177.5(2) . .
O4 C18 C19 C24 -0.3(4) . .
N4 C18 C19 C24 179.8(3) . .
O4 C18 C19 C20 179.3(3) . .
N4 C18 C19 C20 -0.6(4) . .
C24 C19 C20 C20 -0.4(5) . 2_866
C18 C19 C20 C20 -180.0(3) . 2_866
C24 C19 C20 C21 179.0(3) . .
C18 C19 C20 C21 -0.6(4) . .
C20 C20 C21 C23 -0.7(5) 2_866 .
C19 C20 C21 C23 179.9(3) . .
C20 C20 C21 C22 179.5(3) 2_866 .
C19 C20 C21 C22 0.1(4) . .
C18 N4 C22 O3 178.7(3) . .
C15 N4 C22 O3 -1.4(4) . .
C18 N4 C22 C21 -2.9(4) . .
C15 N4 C22 C21 177.0(2) . .
C23 C21 C22 O3 0.1(5) . .
C20 C21 C22 O3 180.0(3) . .
C23 C21 C22 N4 -178.3(3) . .
C20 C21 C22 N4 1.5(4) . .
C20 C21 C23 C24 -0.2(4) . 2_866
C22 C21 C23 C24 179.6(3) . 2_866
C20 C19 C24 C23 1.3(4) . 2_866
C18 C19 C24 C23 -179.1(3) . 2_866

loop_
_platon_squeeze_void_nr
_platon_squeeze_void_average_x
_platon_squeeze_void_average_y
_platon_squeeze_void_average_z
_platon_squeeze_void_volume
_platon_squeeze_void_count_electrons
_platon_squeeze_void_content
1 -0.131 0.000 0.437 822 133 ' '
